data_7201863
loop_
_publ_author_name
'Kuan, Fong Sheen'
'Yei Ho, Soo'
'Tadbuppa, Primjira P.'
'Tiekink, Edward R. T.'

_publ_section_title
;
 Electronic and steric control over Au&#x22EF;Au, C--H&#x22EF;O and
 C--H&#x22EF;\p interactions in the crystal structures of mononuclear
 triarylphosphinegold(i) carbonimidothioates: R3PAu[SC(OMe)=NR&#x2032;]
 for R&#x2009;=&#x2009;Ph, o-tol, m-tol or p-tol, and
 R&#x2032;&#x2009;=&#x2009;Ph, o-tol, m-tol, p-tol or C6H4NO2-4
;
_journal_issue 5
_journal_name_full CrystEngComm
_journal_page_first 548
_journal_paper_doi 10.1039/b717198f
_journal_volume 10
_journal_year 2008
_chemical_formula_moiety 'C27 H25 Au N O P S'
_chemical_formula_sum 'C27 H25 Au N O P S'
_chemical_formula_weight 639.48
_chemical_name_systematic
;
?
;
_space_group_IT_number 14
_symmetry_cell_setting monoclinic
_symmetry_space_group_name_Hall '-P 2yn'
_symmetry_space_group_name_H-M 'P 1 21/n 1'
_atom_sites_solution_hydrogens geom
_atom_sites_solution_primary direct
_atom_sites_solution_secondary difmap
_audit_creation_method SHELXL-97
_cell_angle_alpha 90
_cell_angle_beta 102.508(1)
_cell_angle_gamma 90
_cell_formula_units_Z 4
_cell_length_a 9.1522(5)
_cell_length_b 17.7973(11)
_cell_length_c 15.3855(9)
_cell_measurement_temperature 223(2)
_cell_volume 2446.6(2)
_computing_cell_refinement 'SAINT (Bruker, 2000)'
_computing_data_collection 'SMART (Bruker, 2000)'
_computing_data_reduction 'SHELXTL (Bruker, 2000)'
_computing_molecular_graphics 'ORTEPII (Johnson, 1976)'
_computing_publication_material 'SHELXL-97 (Sheldrick, 1997)'
_computing_structure_refinement 'SHELXL-97 (Sheldrick, 1997)'
_computing_structure_solution 'PATTY in DIRDIF92 (Beurskens et al., 1992)'
_diffrn_ambient_temperature 223(2)
_diffrn_measured_fraction_theta_full 0.997
_diffrn_measured_fraction_theta_max 0.997
_diffrn_measurement_device_type 'Bruker AXS SMART CCD'
_diffrn_measurement_method '\w scans'
_diffrn_radiation_monochromator graphite
_diffrn_radiation_source 'fine-focus sealed tube'
_diffrn_radiation_type MoK\a
_diffrn_radiation_wavelength 0.71069
_diffrn_reflns_av_R_equivalents 0.042
_diffrn_reflns_av_sigmaI/netI 0.057
_diffrn_reflns_limit_h_max 12
_diffrn_reflns_limit_h_min -11
_diffrn_reflns_limit_k_max 20
_diffrn_reflns_limit_k_min -25
_diffrn_reflns_limit_l_max 21
_diffrn_reflns_limit_l_min -20
_diffrn_reflns_number 20583
_diffrn_reflns_theta_full 30.1
_diffrn_reflns_theta_max 30.1
_diffrn_reflns_theta_min 1.8
_diffrn_standards_decay_% 0
_diffrn_standards_number 0
_exptl_absorpt_coefficient_mu 6.183
_exptl_absorpt_correction_T_max 1
_exptl_absorpt_correction_T_min 0.502
_exptl_absorpt_correction_type multi-scan
_exptl_absorpt_process_details '(SADABS, Bruker, 2000 & Blessing, 1995)'
_exptl_crystal_colour colourless
_exptl_crystal_density_diffrn 1.736
_exptl_crystal_density_method 'not measured'
_exptl_crystal_description block
_exptl_crystal_F_000 1248
_exptl_crystal_size_max 0.10
_exptl_crystal_size_mid 0.07
_exptl_crystal_size_min 0.03
_refine_diff_density_max 1.23
_refine_diff_density_min -0.52
_refine_diff_density_rms 0.136
_refine_ls_extinction_method none
_refine_ls_goodness_of_fit_ref 1.05
_refine_ls_hydrogen_treatment constr
_refine_ls_matrix_type full
_refine_ls_number_parameters 290
_refine_ls_number_reflns 7153
_refine_ls_number_restraints 0
_refine_ls_restrained_S_all 1.05
_refine_ls_R_factor_all 0.056
_refine_ls_R_factor_gt 0.037
_refine_ls_shift/su_max 0.001
_refine_ls_shift/su_mean 0.000
_refine_ls_structure_factor_coef Fsqd
_refine_ls_weighting_details 'calc w=1/[\s^2^(Fo^2^)+(0.0244P)^2^+3.0528P] where P=(Fo^2^+2Fc^2^)/3'
_refine_ls_weighting_scheme calc
_refine_ls_wR_factor_gt 0.080
_refine_ls_wR_factor_ref 0.085
_reflns_number_gt 5490
_reflns_number_total 7153
_reflns_threshold_expression I>2\s(I)
_cod_data_source_file b717198f.txt
_cod_data_source_block Ph3PAu(SC(OMe)=NC6H4Me-4)
_cod_original_sg_symbol_H-M 'P 21/n'
_cod_database_code 7201863

loop_
_symmetry_equiv_pos_as_xyz
'x, y, z'
'-x+1/2, y+1/2, -z+1/2'
'-x, -y, -z'
'x-1/2, -y-1/2, z-1/2'

loop_
_atom_site_label
_atom_site_type_symbol
_atom_site_fract_x
_atom_site_fract_y
_atom_site_fract_z
_atom_site_U_iso_or_equiv
_atom_site_adp_type
_atom_site_occupancy
_atom_site_symmetry_multiplicity
_atom_site_calc_flag
_atom_site_refinement_flags
_atom_site_disorder_assembly
_atom_site_disorder_group
Au Au 0.147706(19) 0.206025(10) 0.426951(10) 0.03177(6) Uani 1 1 d . . .
S1 S 0.19797(16) 0.08212(7) 0.40246(8) 0.0416(3) Uani 1 1 d . . .
P1 P 0.08689(12) 0.32388(6) 0.45719(7) 0.0275(2) Uani 1 1 d . . .
O1 O 0.2532(3) 0.10595(19) 0.57267(19) 0.0354(7) Uani 1 1 d . . .
N1 N 0.2672(4) -0.0173(2) 0.5388(2) 0.0362(9) Uani 1 1 d . . .
C1 C 0.2417(5) 0.0490(3) 0.5129(3) 0.0305(9) Uani 1 1 d . . .
C2 C 0.2539(5) -0.0778(3) 0.4774(3) 0.0323(9) Uani 1 1 d . . .
C3 C 0.3839(5) -0.1146(3) 0.4688(4) 0.0440(12) Uani 1 1 d . . .
H3 H 0.4777 -0.0983 0.5011 0.053 Uiso 1 1 calc R . .
C4 C 0.3734(6) -0.1754(3) 0.4121(4) 0.0496(13) Uani 1 1 d . . .
H4 H 0.4618 -0.1997 0.4060 0.060 Uiso 1 1 calc R . .
C5 C 0.2392(7) -0.2017(3) 0.3643(4) 0.0481(13) Uani 1 1 d . . .
C5' C 0.2294(9) -0.2692(4) 0.3031(5) 0.073(2) Uani 1 1 d . . .
H5'1 H 0.2313 -0.2524 0.2434 0.109 Uiso 1 1 calc R . .
H5'2 H 0.1368 -0.2960 0.3022 0.109 Uiso 1 1 calc R . .
H5'3 H 0.3137 -0.3023 0.3246 0.109 Uiso 1 1 calc R . .
C6 C 0.1106(6) -0.1642(3) 0.3755(4) 0.0459(12) Uani 1 1 d . . .
H6 H 0.0164 -0.1813 0.3445 0.055 Uiso 1 1 calc R . .
C7 C 0.1183(5) -0.1037(3) 0.4303(3) 0.0401(11) Uani 1 1 d . . .
H7 H 0.0298 -0.0792 0.4359 0.048 Uiso 1 1 calc R . .
C8 C 0.2887(6) 0.0844(3) 0.6650(3) 0.0505(14) Uani 1 1 d . . .
H8A H 0.2956 0.1289 0.7020 0.076 Uiso 1 1 calc R . .
H8B H 0.3837 0.0579 0.6780 0.076 Uiso 1 1 calc R . .
H8C H 0.2107 0.0517 0.6772 0.076 Uiso 1 1 calc R . .
C9 C 0.1387(5) 0.3429(3) 0.5760(3) 0.0313(9) Uani 1 1 d . . .
C10 C 0.0532(5) 0.3858(3) 0.6199(3) 0.0364(10) Uani 1 1 d . . .
H10 H -0.0392 0.4047 0.5886 0.044 Uiso 1 1 calc R . .
C11 C 0.1010(6) 0.4017(3) 0.7094(3) 0.0437(12) Uani 1 1 d . . .
H11 H 0.0407 0.4308 0.7387 0.052 Uiso 1 1 calc R . .
C12 C 0.2346(7) 0.3753(3) 0.7553(3) 0.0536(14) Uani 1 1 d . . .
H12 H 0.2677 0.3867 0.8161 0.064 Uiso 1 1 calc R . .
C13 C 0.3213(8) 0.3319(5) 0.7123(4) 0.072(2) Uani 1 1 d . . .
H13 H 0.4136 0.3131 0.7440 0.087 Uiso 1 1 calc R . .
C14 C 0.2737(7) 0.3160(4) 0.6233(4) 0.0623(18) Uani 1 1 d . . .
H14 H 0.3338 0.2865 0.5945 0.075 Uiso 1 1 calc R . .
C15 C -0.1126(5) 0.3404(2) 0.4223(3) 0.0288(9) Uani 1 1 d . . .
C16 C -0.1701(5) 0.4100(3) 0.3900(3) 0.0314(9) Uani 1 1 d . . .
H16 H -0.1053 0.4503 0.3864 0.038 Uiso 1 1 calc R . .
C17 C -0.3238(5) 0.4192(3) 0.3632(3) 0.0370(10) Uani 1 1 d . . .
H17 H -0.3629 0.4662 0.3420 0.044 Uiso 1 1 calc R . .
C18 C -0.4194(5) 0.3605(3) 0.3673(3) 0.0416(12) Uani 1 1 d . . .
H18 H -0.5233 0.3672 0.3482 0.050 Uiso 1 1 calc R . .
C19 C -0.3627(6) 0.2917(3) 0.3995(4) 0.0506(14) Uani 1 1 d . . .
H19 H -0.4279 0.2515 0.4027 0.061 Uiso 1 1 calc R . .
C20 C -0.2089(6) 0.2820(3) 0.4273(3) 0.0423(12) Uani 1 1 d . . .
H20 H -0.1704 0.2352 0.4495 0.051 Uiso 1 1 calc R . .
C21 C 0.1748(4) 0.3982(2) 0.4061(3) 0.0264(8) Uani 1 1 d . . .
C22 C 0.2573(5) 0.4551(3) 0.4544(3) 0.0363(10) Uani 1 1 d . . .
H22 H 0.2709 0.4554 0.5167 0.044 Uiso 1 1 calc R . .
C23 C 0.3201(5) 0.5116(3) 0.4128(3) 0.0409(11) Uani 1 1 d . . .
H23 H 0.3758 0.5499 0.4468 0.049 Uiso 1 1 calc R . .
C24 C 0.3009(5) 0.5117(3) 0.3212(3) 0.0381(10) Uani 1 1 d . . .
H24 H 0.3427 0.5502 0.2926 0.046 Uiso 1 1 calc R . .
C25 C 0.2197(5) 0.4546(3) 0.2720(3) 0.0368(10) Uani 1 1 d . . .
H25 H 0.2071 0.4541 0.2097 0.044 Uiso 1 1 calc R . .
C26 C 0.1567(5) 0.3980(3) 0.3139(3) 0.0330(9) Uani 1 1 d . . .
H26 H 0.1017 0.3594 0.2800 0.040 Uiso 1 1 calc R . .

loop_
_atom_site_aniso_label
_atom_site_aniso_U_11
_atom_site_aniso_U_22
_atom_site_aniso_U_33
_atom_site_aniso_U_23
_atom_site_aniso_U_13
_atom_site_aniso_U_12
Au 0.04141(10) 0.02730(9) 0.02520(9) 0.00015(7) 0.00413(6) 0.00948(8)
S1 0.0683(8) 0.0299(6) 0.0264(5) 0.0012(4) 0.0095(5) 0.0153(6)
P1 0.0321(5) 0.0260(5) 0.0234(5) 0.0009(4) 0.0034(4) 0.0069(4)
O1 0.0393(17) 0.0388(19) 0.0267(15) -0.0003(13) 0.0040(12) 0.0019(14)
N1 0.042(2) 0.035(2) 0.033(2) 0.0049(16) 0.0101(16) 0.0003(17)
C1 0.030(2) 0.033(2) 0.028(2) 0.0055(17) 0.0057(17) 0.0060(18)
C2 0.035(2) 0.026(2) 0.037(2) 0.0082(18) 0.0112(18) 0.0045(18)
C3 0.036(2) 0.040(3) 0.058(3) 0.015(2) 0.014(2) 0.003(2)
C4 0.052(3) 0.042(3) 0.064(4) 0.010(3) 0.032(3) 0.013(3)
C5 0.066(3) 0.030(3) 0.056(3) 0.008(2) 0.030(3) -0.008(3)
C5' 0.097(5) 0.046(4) 0.088(5) -0.014(3) 0.048(4) -0.008(4)
C6 0.049(3) 0.038(3) 0.052(3) 0.006(2) 0.014(2) -0.002(2)
C7 0.035(3) 0.040(3) 0.049(3) 0.005(2) 0.016(2) 0.004(2)
C8 0.064(3) 0.059(4) 0.024(2) 0.001(2) 0.000(2) 0.001(3)
C9 0.038(2) 0.030(2) 0.024(2) 0.0029(17) 0.0033(17) 0.0056(19)
C10 0.039(2) 0.035(3) 0.034(2) -0.0049(19) 0.0054(19) 0.001(2)
C11 0.062(3) 0.039(3) 0.033(2) -0.006(2) 0.015(2) 0.003(2)
C12 0.071(4) 0.055(4) 0.029(2) -0.002(2) -0.002(2) 0.003(3)
C13 0.074(4) 0.097(6) 0.033(3) -0.006(3) -0.017(3) 0.031(4)
C14 0.062(4) 0.085(5) 0.034(3) -0.008(3) -0.004(2) 0.043(3)
C15 0.037(2) 0.028(2) 0.0215(19) -0.0030(16) 0.0042(16) 0.0047(18)
C16 0.036(2) 0.029(2) 0.028(2) 0.0031(17) 0.0031(17) 0.0048(18)
C17 0.042(3) 0.038(3) 0.032(2) 0.0028(19) 0.0085(19) 0.017(2)
C18 0.032(2) 0.051(3) 0.038(3) -0.002(2) -0.0017(19) 0.008(2)
C19 0.038(3) 0.056(4) 0.054(3) 0.009(3) 0.003(2) -0.016(3)
C20 0.044(3) 0.036(3) 0.045(3) 0.012(2) 0.004(2) 0.007(2)
C21 0.028(2) 0.024(2) 0.028(2) -0.0005(16) 0.0069(15) 0.0064(16)
C22 0.042(3) 0.037(3) 0.029(2) -0.0026(19) 0.0064(19) 0.003(2)
C23 0.041(3) 0.038(3) 0.045(3) -0.011(2) 0.012(2) -0.009(2)
C24 0.040(3) 0.034(3) 0.043(3) 0.002(2) 0.015(2) 0.003(2)
C25 0.044(3) 0.039(3) 0.029(2) 0.0041(19) 0.0123(19) 0.004(2)
C26 0.038(2) 0.031(2) 0.028(2) -0.0012(17) 0.0024(17) 0.0061(19)

loop_
_atom_type_symbol
_atom_type_description
_atom_type_scat_dispersion_real
_atom_type_scat_dispersion_imag
_atom_type_scat_source
C C 0.0033 0.0016 'International Tables Vol C Tables 4.2.6.8 and 6.1.1.4'
H H 0.0000 0.0000 'International Tables Vol C Tables 4.2.6.8 and 6.1.1.4'
Au Au -2.0133 8.8022 'International Tables Vol C Tables 4.2.6.8 and 6.1.1.4'
N N 0.0061 0.0033 'International Tables Vol C Tables 4.2.6.8 and 6.1.1.4'
O O 0.0106 0.0060 'International Tables Vol C Tables 4.2.6.8 and 6.1.1.4'
P P 0.1023 0.0942 'International Tables Vol C Tables 4.2.6.8 and 6.1.1.4'
S S 0.1246 0.1234 'International Tables Vol C Tables 4.2.6.8 and 6.1.1.4'

loop_
_geom_angle_atom_site_label_1
_geom_angle_atom_site_label_2
_geom_angle_atom_site_label_3
_geom_angle
_geom_angle_site_symmetry_1
_geom_angle_site_symmetry_3
_geom_angle_publ_flag
P1 Au S1 175.68(4) . . ?
C1 S1 Au 100.05(16) . . ?
C15 P1 C21 105.43(19) . . ?
C15 P1 C9 107.10(19) . . ?
C21 P1 C9 104.9(2) . . ?
C15 P1 Au 111.71(15) . . ?
C21 P1 Au 116.00(14) . . ?
C9 P1 Au 111.10(15) . . ?
C1 O1 C8 115.9(4) . . ?
C1 N1 C2 121.3(4) . . ?
N1 C1 O1 120.4(4) . . ?
N1 C1 S1 127.7(4) . . ?
O1 C1 S1 111.9(3) . . ?
C7 C2 C3 119.0(5) . . ?
C7 C2 N1 122.9(4) . . ?
C3 C2 N1 118.0(4) . . ?
C2 C3 C4 119.1(5) . . ?
C2 C3 H3 120.5 . . ?
C4 C3 H3 120.5 . . ?
C5 C4 C3 122.6(5) . . ?
C5 C4 H4 118.7 . . ?
C3 C4 H4 118.7 . . ?
C4 C5 C6 116.9(5) . . ?
C4 C5 C5' 122.0(5) . . ?
C6 C5 C5' 121.1(6) . . ?
C5 C5' H5'1 109.5 . . ?
C5 C5' H5'2 109.5 . . ?
H5'1 C5' H5'2 109.5 . . ?
C5 C5' H5'3 109.5 . . ?
H5'1 C5' H5'3 109.5 . . ?
H5'2 C5' H5'3 109.5 . . ?
C5 C6 C7 121.5(5) . . ?
C5 C6 H6 119.2 . . ?
C7 C6 H6 119.2 . . ?
C2 C7 C6 120.8(5) . . ?
C2 C7 H7 119.6 . . ?
C6 C7 H7 119.6 . . ?
O1 C8 H8A 109.5 . . ?
O1 C8 H8B 109.5 . . ?
H8A C8 H8B 109.5 . . ?
O1 C8 H8C 109.5 . . ?
H8A C8 H8C 109.5 . . ?
H8B C8 H8C 109.5 . . ?
C10 C9 C14 118.4(4) . . ?
C10 C9 P1 123.1(3) . . ?
C14 C9 P1 118.4(4) . . ?
C9 C10 C11 120.9(4) . . ?
C9 C10 H10 119.5 . . ?
C11 C10 H10 119.5 . . ?
C12 C11 C10 120.2(5) . . ?
C12 C11 H11 119.9 . . ?
C10 C11 H11 119.9 . . ?
C11 C12 C13 119.5(5) . . ?
C11 C12 H12 120.2 . . ?
C13 C12 H12 120.2 . . ?
C14 C13 C12 120.2(5) . . ?
C14 C13 H13 119.9 . . ?
C12 C13 H13 119.9 . . ?
C13 C14 C9 120.7(5) . . ?
C13 C14 H14 119.6 . . ?
C9 C14 H14 119.6 . . ?
C20 C15 C16 119.6(4) . . ?
C20 C15 P1 118.5(3) . . ?
C16 C15 P1 121.9(4) . . ?
C15 C16 C17 119.4(4) . . ?
C15 C16 H16 120.3 . . ?
C17 C16 H16 120.3 . . ?
C18 C17 C16 120.8(4) . . ?
C18 C17 H17 119.6 . . ?
C16 C17 H17 119.6 . . ?
C17 C18 C19 119.8(4) . . ?
C17 C18 H18 120.1 . . ?
C19 C18 H18 120.1 . . ?
C18 C19 C20 119.9(5) . . ?
C18 C19 H19 120.1 . . ?
C20 C19 H19 120.1 . . ?
C15 C20 C19 120.4(5) . . ?
C15 C20 H20 119.8 . . ?
C19 C20 H20 119.8 . . ?
C22 C21 C26 118.8(4) . . ?
C22 C21 P1 122.9(3) . . ?
C26 C21 P1 118.3(3) . . ?
C21 C22 C23 121.2(4) . . ?
C21 C22 H22 119.4 . . ?
C23 C22 H22 119.4 . . ?
C24 C23 C22 119.9(4) . . ?
C24 C23 H23 120.0 . . ?
C22 C23 H23 120.0 . . ?
C23 C24 C25 119.5(5) . . ?
C23 C24 H24 120.2 . . ?
C25 C24 H24 120.2 . . ?
C24 C25 C26 120.4(4) . . ?
C24 C25 H25 119.8 . . ?
C26 C25 H25 119.8 . . ?
C21 C26 C25 120.1(4) . . ?
C21 C26 H26 119.9 . . ?
C25 C26 H26 119.9 . . ?

loop_
_geom_bond_atom_site_label_1
_geom_bond_atom_site_label_2
_geom_bond_distance
_geom_bond_site_symmetry_2
_geom_bond_publ_flag
Au P1 2.2446(11) . ?
Au S1 2.3003(12) . ?
S1 C1 1.760(4) . ?
P1 C15 1.813(4) . ?
P1 C21 1.814(4) . ?
P1 C9 1.818(4) . ?
O1 C1 1.357(5) . ?
O1 C8 1.439(5) . ?
N1 C1 1.251(6) . ?
N1 C2 1.420(6) . ?
C2 C7 1.375(6) . ?
C2 C3 1.389(6) . ?
C3 C4 1.380(8) . ?
C3 H3 0.9400 . ?
C4 C5 1.370(8) . ?
C4 H4 0.9400 . ?
C5 C6 1.396(8) . ?
C5 C5' 1.517(8) . ?
C5' H5'1 0.9700 . ?
C5' H5'2 0.9700 . ?
C5' H5'3 0.9700 . ?
C6 C7 1.361(7) . ?
C6 H6 0.9400 . ?
C7 H7 0.9400 . ?
C8 H8A 0.9700 . ?
C8 H8B 0.9700 . ?
C8 H8C 0.9700 . ?
C9 C10 1.372(6) . ?
C9 C14 1.376(6) . ?
C10 C11 1.381(6) . ?
C10 H10 0.9400 . ?
C11 C12 1.357(7) . ?
C11 H11 0.9400 . ?
C12 C13 1.375(9) . ?
C12 H12 0.9400 . ?
C13 C14 1.374(7) . ?
C13 H13 0.9400 . ?
C14 H14 0.9400 . ?
C15 C20 1.376(7) . ?
C15 C16 1.394(6) . ?
C16 C17 1.387(6) . ?
C16 H16 0.9400 . ?
C17 C18 1.373(7) . ?
C17 H17 0.9400 . ?
C18 C19 1.379(7) . ?
C18 H18 0.9400 . ?
C19 C20 1.391(7) . ?
C19 H19 0.9400 . ?
C20 H20 0.9400 . ?
C21 C22 1.380(6) . ?
C21 C26 1.391(6) . ?
C22 C23 1.382(7) . ?
C22 H22 0.9400 . ?
C23 C24 1.382(6) . ?
C23 H23 0.9400 . ?
C24 C25 1.384(7) . ?
C24 H24 0.9400 . ?
C25 C26 1.388(6) . ?
C25 H25 0.9400 . ?
C26 H26 0.9400 . ?
